data_9007500
loop_
_publ_author_name
'Engel, P.'
'Nowacki, W.'

_publ_section_title
;
 Die kristallstruktur von Ag3AsS3
;
_journal_name_full 'Acta Crystallographica, Section B'
_journal_page_first 77
_journal_page_last 81
_journal_paper_doi 10.1107/S056774086800172X
_journal_volume 24
_journal_year 1968
_chemical_formula_sum 'Ag3 As S3'
_chemical_name_mineral Xanthoconite
_space_group_IT_number 15
_symmetry_space_group_name_Hall '-C 2yc'
_symmetry_space_group_name_H-M 'C 1 2/c 1'
_cell_angle_alpha 90
_cell_angle_beta 110.00
_cell_angle_gamma 90
_cell_length_a 12.00
_cell_length_b 6.26
_cell_length_c 17.08
_cell_formula_units_Z 8
_cell_volume 1205.672
_database_code_amcsd 0009336
_exptl_crystal_density_diffrn 5.451
_cod_database_code 9007500

loop_
_space_group_symop_operation_xyz
x,y,z
1/2+x,1/2+y,z
x,-y,1/2+z
1/2+x,1/2-y,1/2+z
-x,y,1/2-z
1/2-x,1/2+y,1/2-z
-x,-y,-z
1/2-x,1/2-y,-z

loop_
_atom_site_aniso_label
_atom_site_aniso_U_11
_atom_site_aniso_U_22
_atom_site_aniso_U_33
_atom_site_aniso_U_12
_atom_site_aniso_U_13
_atom_site_aniso_U_23
Ag1 0.06184 0.06333 0.03654 -0.00447 0.01421 -0.00509
Ag2 0.05282 0.06134 0.04568 -0.01019 0.01329 0.01120
Ag3 0.03994 0.04129 0.08744 0.00089 0.01238 -0.00025
As 0.02834 0.02442 0.02610 -0.00161 0.00413 -0.00102
S1 0.02383 0.02541 0.02480 -0.00536 0.00367 -0.00025
S2 0.02963 0.03037 0.02610 0.00143 0.00734 0.00534
S3 0.01804 0.02561 0.02349 -0.00054 0.00413 0.00153

loop_
_atom_site_label
_atom_site_fract_x
_atom_site_fract_y
_atom_site_fract_z
Ag1 0.14140 0.03470 0.21600
Ag2 0.06320 0.94020 0.43860
Ag3 0.36090 0.04570 0.13700
As 0.35730 0.05530 0.42920
S1 0.15420 0.19430 0.08420
S2 0.42400 0.14270 0.32720
S3 0.16550 0.14480 0.35880

loop_
_cod_related_entry_id
_cod_related_entry_database
_cod_related_entry_code
1 AMCSD 0009336
